data_8103414
loop_
_publ_author_name
'Adams, S.'

_publ_section_title
;
 Crystal structure and Ag+ conductivity of the solid electrolyte Ag8 I4 V2
 O7
;
_journal_name_full 'Zeitschrift fuer Kristallographie (149,1979-)'
_journal_page_first 770
_journal_page_last 776
_journal_volume 211
_journal_year 1996
_chemical_formula_sum 'Ag8 I4 O7 V2'
_chemical_name_systematic 'Ag8 I4 (V2 O7)'
_space_group_IT_number 189
_symmetry_space_group_name_Hall 'P -6 -2'
_symmetry_space_group_name_H-M 'P -6 2 m'
_cell_angle_alpha 90
_cell_angle_beta 90
_cell_angle_gamma 120
_cell_formula_units_Z 3
_cell_length_a 12.595
_cell_length_b 12.595
_cell_length_c 9.119
_cell_volume 1252.778
_citation_journal_id_ASTM ZEKRDZ
_cod_data_source_file silver3-x_288.cif
_cod_data_source_block Ag8I4O7V2
_cod_database_code 8103414

loop_
_symmetry_equiv_pos_as_xyz
x,y,z
-x+y,-x,-z
-y,x-y,z
x,y,-z
-x+y,-x,z
-y,x-y,-z
y,x,z
x-y,-y,-z
-x,-x+y,z
y,x,-z
x-y,-y,z
-x,-x+y,-z

loop_
_atom_site_label
_atom_site_type_symbol
_atom_site_fract_x
_atom_site_fract_y
_atom_site_fract_z
_atom_site_occupancy
_atom_site_U_iso_or_equiv
Ag5 Ag+1 0.6922 0.217 0 0.652 0.0
Ag2 Ag+1 0.8468 0.1832 0.2757 0.99 0.0
V1 V+5 0.3333 0.6667 0.3049 1 0.0
I4 I-1 0 0.3667 0.5 1 0.0
O4 O-2 0.1249 0 0.2378 1 0.0
I3 I-1 0 0.6964 0.5 1 0.0
I1 I-1 0.7293 0.0189 0 0.5 0.0
V2 V+5 0 0 0.3064 1 0.0
I2 I-1 0 0.3856 0 1 0.0
O2 O-2 0.466 0.7872 0.244 1 0.0
Ag1 Ag+1 0 0.5313 0.2628 0.955 0.0
O3 O-2 0 0 0.5 1 0.0
Ag3 Ag+1 0.1443 0 0 0.54 0.0
Ag4 Ag+1 0.872 0 0 0.29 0.0
O1 O-2 0.3333 0.6667 0.5 1 0.0
